data_7221123
loop_
_publ_author_name
'Salmer\'on-Valverde, Amparo'
'Bern\`es, Sylvain'

_publ_section_title
;
 Crystal growth and characterization of solvated organic charge-transfer
 complexes built on TTF and 9-dicyanomethylenefluorene derivatives
;
_journal_issue 32
_journal_name_full CrystEngComm
_journal_page_first 6227
_journal_paper_doi 10.1039/C5CE01059D
_journal_volume 17
_journal_year 2015
_chemical_formula_moiety 'C16 H6 N4 O4, C6 H4 S4, C2 H3 N'
_chemical_formula_sum 'C24 H13 N5 O4 S4'
_chemical_formula_weight 563.63
_chemical_melting_point 447
_chemical_name_systematic 'Tetrathiafulvalene 9-dicyanomethylene-2,7-dinitrofluorene acetonitrile monosolvate'
_chemical_properties_physical Air-sensitive
_space_group_crystal_system monoclinic
_space_group_IT_number 14
_space_group_name_Hall '-P 2ybc'
_space_group_name_H-M_alt 'P 1 21/c 1'
_symmetry_space_group_name_Hall '-P 2ybc'
_symmetry_space_group_name_H-M 'P 1 21/c 1'
_atom_sites_solution_hydrogens geom
_atom_sites_solution_primary direct
_atom_sites_solution_secondary difmap
_audit_creation_date 2015-01-06
_audit_creation_method SHELXL-2014/7
_audit_update_record
;
2015-03-23 deposited with the CCDC.
2015-07-07 downloaded from the CCDC.
;
_cell_angle_alpha 90
_cell_angle_beta 99.18(3)
_cell_angle_gamma 90
_cell_formula_units_Z 4
_cell_length_a 7.141(2)
_cell_length_b 17.151(4)
_cell_length_c 20.891(5)
_cell_measurement_reflns_used 41
_cell_measurement_temperature 298(2)
_cell_measurement_theta_max 12.09
_cell_measurement_theta_min 4.50
_cell_volume 2525.9(11)
_computing_cell_refinement XSCANS
_computing_data_collection 'XSCANS (Siemens, 1996)'
_computing_data_reduction XSCANS
_computing_molecular_graphics
;
SHELXTL-Plus (Siemens, 1996) and MERCURY (Macrae et al., 2008)
;
_computing_publication_material SHELXL-2014/7
_computing_structure_refinement 'SHELXL-2014/7 (Sheldrick, 2014)'
_computing_structure_solution 'SHELXS-2014/7 (Sheldrick, 2014)'
_diffrn_ambient_temperature 298(2)
_diffrn_measured_fraction_theta_full 0.998
_diffrn_measured_fraction_theta_max 0.998
_diffrn_measurement_device_type 'Bruker P4'
_diffrn_measurement_method '\w scans'
_diffrn_radiation_monochromator graphite
_diffrn_radiation_source X-ray
_diffrn_radiation_type MoK\a
_diffrn_radiation_wavelength 0.71073
_diffrn_reflns_av_R_equivalents 0.0658
_diffrn_reflns_av_unetI/netI 0.0706
_diffrn_reflns_laue_measured_fraction_full 0.998
_diffrn_reflns_laue_measured_fraction_max 0.998
_diffrn_reflns_limit_h_max 2
_diffrn_reflns_limit_h_min -8
_diffrn_reflns_limit_k_max 19
_diffrn_reflns_limit_k_min -1
_diffrn_reflns_limit_l_max 23
_diffrn_reflns_limit_l_min -23
_diffrn_reflns_number 5355
_diffrn_reflns_point_group_measured_fraction_full 0.998
_diffrn_reflns_point_group_measured_fraction_max 0.998
_diffrn_reflns_theta_full 23.999
_diffrn_reflns_theta_max 23.999
_diffrn_reflns_theta_min 1.544
_diffrn_source 'fine-focus sealed tube'
_diffrn_source_current 30
_diffrn_source_power 1.5
_diffrn_source_type FN4
_diffrn_source_voltage 50
_diffrn_standards_decay_% 1
_diffrn_standards_interval_count 97
_diffrn_standards_number 3
_exptl_absorpt_coefficient_mu 0.418
_exptl_absorpt_correction_T_max 0.51633
_exptl_absorpt_correction_T_min 0.37764
_exptl_absorpt_correction_type psi-scan
_exptl_absorpt_process_details 'XSCANS (Siemens, 1996)'
_exptl_crystal_colour dark_brown
_exptl_crystal_density_diffrn 1.482
_exptl_crystal_description needle
_exptl_crystal_F_000 1152
_exptl_crystal_recrystallization_method 'Re-crystallisation from solvent: CH3CN'
_exptl_crystal_size_max 0.60
_exptl_crystal_size_mid 0.14
_exptl_crystal_size_min 0.10
_refine_diff_density_max 0.450
_refine_diff_density_min -0.364
_refine_diff_density_rms 0.074
_refine_ls_extinction_coef 0.0005(3)
_refine_ls_extinction_expression Fc^*^=kFc[1+0.001xFc^2^\l^3^/sin(2\q)]^-1/4^
_refine_ls_extinction_method 'SHELXL-2014/7 (Sheldrick, 2014)'
_refine_ls_goodness_of_fit_ref 1.096
_refine_ls_hydrogen_treatment constr
_refine_ls_matrix_type full
_refine_ls_number_constraints 0
_refine_ls_number_parameters 336
_refine_ls_number_reflns 3950
_refine_ls_number_restraints 0
_refine_ls_restrained_S_all 1.096
_refine_ls_R_factor_all 0.1038
_refine_ls_R_factor_gt 0.0664
_refine_ls_shift/su_max 0.000
_refine_ls_shift/su_mean 0.000
_refine_ls_structure_factor_coef Fsqd
_refine_ls_weighting_details 'w=1/[\s^2^(Fo^2^)+(0.0462P)^2^+5.9898P] where P=(Fo^2^+2Fc^2^)/3'
_refine_ls_weighting_scheme calc
_refine_ls_wR_factor_gt 0.1564
_refine_ls_wR_factor_ref 0.1773
_reflns_Friedel_coverage 0.000
_reflns_number_gt 2564
_reflns_number_total 3950
_reflns_threshold_expression 'I > 2\s(I)'
_cod_data_source_file c5ce01059d2.cif
_cod_data_source_block 1
_cod_depositor_comments 'Adding full bibliography for 7221123--7221128.cif.'
_cod_original_cell_volume 2525.6(12)
_cod_database_code 7221123
_shelx_shelxl_version_number 2014/7

loop_
_space_group_symop_operation_xyz
'x, y, z'
'-x, y+1/2, -z+1/2'
'-x, -y, -z'
'x, -y-1/2, z-1/2'

loop_
_atom_site_label
_atom_site_type_symbol
_atom_site_fract_x
_atom_site_fract_y
_atom_site_fract_z
_atom_site_U_iso_or_equiv
_atom_site_adp_type
_atom_site_occupancy
_atom_site_site_symmetry_order
_atom_site_calc_flag
_atom_site_refinement_flags_posn
_atom_site_refinement_flags_adp
C1 C 0.0462(7) 0.3270(3) 0.2060(2) 0.0409(13) Uani 1 1 d . .
H1A H 0.0085 0.3786 0.2092 0.049 Uiso 1 1 calc R U
C2 C 0.0407(8) 0.2912(3) 0.1464(2) 0.0452(14) Uani 1 1 d . .
C3 C 0.1012(8) 0.2162(4) 0.1388(3) 0.0491(15) Uani 1 1 d . .
H3A H 0.1004 0.1955 0.0976 0.059 Uiso 1 1 calc R U
C4 C 0.1636(8) 0.1718(3) 0.1937(2) 0.0459(14) Uani 1 1 d . .
H4A H 0.2041 0.1207 0.1898 0.055 Uiso 1 1 calc R U
C4A C 0.1646(7) 0.2042(3) 0.2538(2) 0.0351(12) Uani 1 1 d . .
C4B C 0.2182(7) 0.1713(3) 0.3191(2) 0.0376(12) Uani 1 1 d . .
C5 C 0.2736(7) 0.0960(3) 0.3377(3) 0.0429(13) Uani 1 1 d . .
H5A H 0.2828 0.0576 0.3070 0.051 Uiso 1 1 calc R U
C6 C 0.3148(7) 0.0798(3) 0.4036(3) 0.0468(14) Uani 1 1 d . .
H6A H 0.3524 0.0300 0.4179 0.056 Uiso 1 1 calc R U
C7 C 0.2992(7) 0.1385(3) 0.4472(3) 0.0443(14) Uani 1 1 d . .
C8 C 0.2442(7) 0.2133(3) 0.4303(2) 0.0409(13) Uani 1 1 d . .
H8A H 0.2395 0.2517 0.4614 0.049 Uiso 1 1 calc R U
C8A C 0.1957(7) 0.2290(3) 0.3645(2) 0.0356(12) Uani 1 1 d . .
C9 C 0.1284(7) 0.3010(3) 0.3301(2) 0.0347(12) Uani 1 1 d . .
C9A C 0.1101(6) 0.2828(3) 0.2610(2) 0.0330(11) Uani 1 1 d . .
C10 C 0.0890(7) 0.3702(3) 0.3574(2) 0.0393(12) Uani 1 1 d . .
C11 C 0.0396(8) 0.4388(3) 0.3188(3) 0.0478(14) Uani 1 1 d . .
N12 N 0.0028(9) 0.4932(3) 0.2876(3) 0.0731(16) Uani 1 1 d . .
C13 C 0.1034(8) 0.3823(3) 0.4263(3) 0.0504(15) Uani 1 1 d . .
N14 N 0.1155(9) 0.3915(4) 0.4806(3) 0.0793(18) Uani 1 1 d . .
N15 N -0.0355(8) 0.3373(4) 0.0889(2) 0.0635(15) Uani 1 1 d . .
O16 O -0.0660(9) 0.4066(3) 0.0949(2) 0.1007(19) Uani 1 1 d . .
O17 O -0.0637(9) 0.3045(3) 0.0367(2) 0.0986(18) Uani 1 1 d . .
N18 N 0.3535(7) 0.1214(3) 0.5168(2) 0.0573(13) Uani 1 1 d . .
O19 O 0.3896(8) 0.1752(3) 0.5546(2) 0.0898(17) Uani 1 1 d . .
O20 O 0.3583(8) 0.0534(3) 0.5344(2) 0.0908(17) Uani 1 1 d . .
S21 S 0.5799(2) 0.29874(9) 0.20202(6) 0.0477(4) Uani 1 1 d . .
C22 C 0.5175(8) 0.3960(4) 0.2076(3) 0.0536(15) Uani 1 1 d . .
H22A H 0.4775 0.4251 0.1704 0.064 Uiso 1 1 calc R U
C23 C 0.5276(8) 0.4275(4) 0.2649(3) 0.0538(15) Uani 1 1 d . .
H23A H 0.4962 0.4796 0.2696 0.065 Uiso 1 1 calc R U
S24 S 0.6015(2) 0.36914(9) 0.33199(7) 0.0470(4) Uani 1 1 d . .
C25 C 0.6338(7) 0.2859(3) 0.2868(2) 0.0398(13) Uani 1 1 d . .
C26 C 0.6893(7) 0.2180(3) 0.3148(2) 0.0402(13) Uani 1 1 d . .
S27 S 0.7338(2) 0.20733(9) 0.39980(7) 0.0461(4) Uani 1 1 d . .
C28 C 0.7985(8) 0.1101(4) 0.3980(3) 0.0541(15) Uani 1 1 d . .
H28A H 0.8345 0.0823 0.4363 0.065 Uiso 1 1 calc R U
C29 C 0.7955(8) 0.0767(3) 0.3420(3) 0.0557(16) Uani 1 1 d . .
H29A H 0.8294 0.0246 0.3391 0.067 Uiso 1 1 calc R U
S30 S 0.7258(2) 0.13255(9) 0.27193(7) 0.0510(4) Uani 1 1 d . .
C31 C 0.6410(16) 0.1238(8) 0.0288(6) 0.160(5) Uani 1 1 d . .
H31A H 0.7770 0.1218 0.0345 0.241 Uiso 1 1 calc R U
H31B H 0.6009 0.1763 0.0351 0.241 Uiso 1 1 calc R U
H31C H 0.5896 0.1069 -0.0142 0.241 Uiso 1 1 calc R U
C32 C 0.5733(14) 0.0727(6) 0.0760(4) 0.102(3) Uani 1 1 d . .
N33 N 0.5167(16) 0.0336(7) 0.1096(5) 0.165(4) Uani 1 1 d . .

loop_
_atom_site_aniso_label
_atom_site_aniso_U_11
_atom_site_aniso_U_22
_atom_site_aniso_U_33
_atom_site_aniso_U_23
_atom_site_aniso_U_13
_atom_site_aniso_U_12
C1 0.052(3) 0.038(3) 0.033(3) 0.008(2) 0.007(2) -0.002(2)
C2 0.056(3) 0.049(4) 0.030(3) 0.004(3) 0.008(2) -0.005(3)
C3 0.061(4) 0.059(4) 0.030(3) -0.010(3) 0.016(3) -0.009(3)
C4 0.061(4) 0.041(3) 0.037(3) 0.000(3) 0.012(3) -0.005(3)
C4A 0.038(3) 0.038(3) 0.032(3) 0.002(2) 0.012(2) -0.004(2)
C4B 0.041(3) 0.032(3) 0.043(3) 0.002(2) 0.015(2) -0.002(2)
C5 0.045(3) 0.036(3) 0.049(3) -0.005(3) 0.012(3) 0.003(2)
C6 0.049(3) 0.037(3) 0.055(4) 0.012(3) 0.009(3) 0.008(3)
C7 0.047(3) 0.047(3) 0.039(3) 0.011(3) 0.006(2) 0.005(3)
C8 0.051(3) 0.040(3) 0.032(3) 0.000(2) 0.005(2) 0.000(3)
C8A 0.042(3) 0.032(3) 0.034(3) 0.001(2) 0.011(2) -0.002(2)
C9 0.038(3) 0.038(3) 0.028(3) 0.002(2) 0.004(2) -0.002(2)
C9A 0.034(3) 0.036(3) 0.029(3) -0.001(2) 0.006(2) -0.005(2)
C10 0.051(3) 0.037(3) 0.030(3) 0.001(2) 0.005(2) -0.001(3)
C11 0.065(4) 0.033(3) 0.047(3) -0.003(3) 0.012(3) -0.001(3)
N12 0.104(5) 0.043(3) 0.072(4) 0.013(3) 0.011(3) 0.006(3)
C13 0.069(4) 0.035(3) 0.046(4) -0.007(3) 0.008(3) 0.007(3)
N14 0.125(5) 0.071(4) 0.040(3) -0.011(3) 0.008(3) 0.014(4)
N15 0.080(4) 0.075(4) 0.034(3) 0.010(3) 0.005(3) -0.002(3)
O16 0.182(6) 0.065(4) 0.049(3) 0.019(3) 0.002(3) 0.026(4)
O17 0.154(5) 0.103(4) 0.031(2) -0.002(3) -0.008(3) 0.013(4)
N18 0.069(3) 0.062(4) 0.039(3) 0.014(3) 0.001(2) 0.013(3)
O19 0.142(5) 0.077(4) 0.042(3) 0.005(3) -0.011(3) 0.010(3)
O20 0.147(5) 0.066(3) 0.058(3) 0.031(3) 0.015(3) 0.031(3)
S21 0.0542(9) 0.0532(9) 0.0353(7) 0.0014(7) 0.0059(6) -0.0046(7)
C22 0.063(4) 0.049(4) 0.046(4) 0.011(3) 0.000(3) -0.001(3)
C23 0.059(4) 0.041(3) 0.060(4) 0.006(3) 0.004(3) 0.004(3)
S24 0.0558(9) 0.0446(9) 0.0421(8) -0.0012(7) 0.0120(6) 0.0032(7)
C25 0.035(3) 0.044(3) 0.041(3) -0.001(3) 0.009(2) -0.005(2)
C26 0.046(3) 0.043(3) 0.033(3) 0.000(3) 0.011(2) -0.003(3)
S27 0.0525(9) 0.0500(9) 0.0368(8) 0.0047(7) 0.0101(6) -0.0014(7)
C28 0.056(4) 0.050(4) 0.056(4) 0.011(3) 0.007(3) -0.001(3)
C29 0.056(4) 0.036(3) 0.074(5) 0.010(3) 0.009(3) -0.003(3)
S30 0.0625(10) 0.0411(8) 0.0498(9) -0.0076(7) 0.0100(7) -0.0055(7)
C31 0.167(11) 0.175(13) 0.135(10) 0.039(9) 0.013(8) -0.070(9)
C32 0.123(8) 0.098(7) 0.078(6) 0.018(5) 0.000(5) -0.025(6)
N33 0.199(11) 0.177(11) 0.111(7) 0.054(7) 0.004(7) -0.036(8)

loop_
_atom_type_symbol
_atom_type_description
_atom_type_scat_dispersion_real
_atom_type_scat_dispersion_imag
_atom_type_scat_source
C C 0.0033 0.0016 'International Tables Vol C Tables 4.2.6.8 and 6.1.1.4'
H H 0.0000 0.0000 'International Tables Vol C Tables 4.2.6.8 and 6.1.1.4'
N N 0.0061 0.0033 'International Tables Vol C Tables 4.2.6.8 and 6.1.1.4'
O O 0.0106 0.0060 'International Tables Vol C Tables 4.2.6.8 and 6.1.1.4'
S S 0.1246 0.1234 'International Tables Vol C Tables 4.2.6.8 and 6.1.1.4'

loop_
_geom_angle_atom_site_label_1
_geom_angle_atom_site_label_2
_geom_angle_atom_site_label_3
_geom_angle
C2 C1 C9A 117.4(5)
C2 C1 H1A 121.3
C9A C1 H1A 121.3
C3 C2 C1 123.7(5)
C3 C2 N15 119.4(5)
C1 C2 N15 116.8(5)
C2 C3 C4 118.8(5)
C2 C3 H3A 120.6
C4 C3 H3A 120.6
C4A C4 C3 119.2(5)
C4A C4 H4A 120.4
C3 C4 H4A 120.4
C4 C4A C9A 121.4(5)
C4 C4A C4B 131.1(5)
C9A C4A C4B 107.5(4)
C5 C4B C8A 121.8(5)
C5 C4B C4A 129.6(5)
C8A C4B C4A 108.5(4)
C6 C5 C4B 118.1(5)
C6 C5 H5A 121.0
C4B C5 H5A 121.0
C7 C6 C5 118.9(5)
C7 C6 H6A 120.6
C5 C6 H6A 120.6
C8 C7 C6 124.3(5)
C8 C7 N18 117.5(5)
C6 C7 N18 118.2(5)
C7 C8 C8A 117.0(5)
C7 C8 H8A 121.5
C8A C8 H8A 121.5
C8 C8A C4B 119.8(5)
C8 C8A C9 131.0(5)
C4B C8A C9 109.1(4)
C10 C9 C9A 127.4(5)
C10 C9 C8A 126.8(4)
C9A C9 C8A 105.8(4)
C1 C9A C4A 119.3(4)
C1 C9A C9 131.7(5)
C4A C9A C9 109.0(4)
C9 C10 C11 121.6(4)
C9 C10 C13 123.8(5)
C11 C10 C13 114.5(5)
N12 C11 C10 178.9(7)
N14 C13 C10 179.6(7)
O17 N15 O16 122.6(6)
O17 N15 C2 118.1(6)
O16 N15 C2 119.3(5)
O19 N18 O20 122.6(5)
O19 N18 C7 119.0(5)
O20 N18 C7 118.5(6)
C22 S21 C25 94.0(3)
C23 C22 S21 118.9(5)
C23 C22 H22A 120.6
S21 C22 H22A 120.6
C22 C23 S24 117.8(5)
C22 C23 H23A 121.1
S24 C23 H23A 121.1
C23 S24 C25 94.8(3)
C26 C25 S24 122.1(4)
C26 C25 S21 123.3(4)
S24 C25 S21 114.5(3)
C25 C26 S30 124.2(4)
C25 C26 S27 121.6(4)
S30 C26 S27 114.1(3)
C28 S27 C26 94.8(3)
C29 C28 S27 118.4(5)
C29 C28 H28A 120.8
S27 C28 H28A 120.8
C28 C29 S30 118.3(5)
C28 C29 H29A 120.9
S30 C29 H29A 120.9
C29 S30 C26 94.4(3)
C32 C31 H31A 109.5
C32 C31 H31B 109.5
H31A C31 H31B 109.5
C32 C31 H31C 109.5
H31A C31 H31C 109.5
H31B C31 H31C 109.5
N33 C32 C31 177.2(12)

loop_
_geom_bond_atom_site_label_1
_geom_bond_atom_site_label_2
_geom_bond_distance
C1 C2 1.383(7)
C1 C9A 1.392(7)
C1 H1A 0.9300
C2 C3 1.375(8)
C2 N15 1.468(7)
C3 C4 1.391(8)
C3 H3A 0.9300
C4 C4A 1.371(7)
C4 H4A 0.9300
C4A C9A 1.418(7)
C4A C4B 1.468(7)
C4B C5 1.388(7)
C4B C8A 1.398(7)
C5 C6 1.388(7)
C5 H5A 0.9300
C6 C7 1.376(8)
C6 H6A 0.9300
C7 C8 1.371(8)
C7 N18 1.473(7)
C8 C8A 1.389(7)
C8 H8A 0.9300
C8A C9 1.470(7)
C9 C10 1.365(7)
C9 C9A 1.462(7)
C10 C11 1.439(8)
C10 C13 1.440(8)
C11 N12 1.144(7)
C13 N14 1.136(7)
N15 O17 1.214(7)
N15 O16 1.217(7)
N18 O19 1.214(7)
N18 O20 1.221(7)
S21 C22 1.735(6)
S21 C25 1.765(5)
C22 C23 1.305(8)
C22 H22A 0.9300
C23 S24 1.734(6)
C23 H23A 0.9300
S24 C25 1.747(5)
C25 C26 1.335(7)
C26 S30 1.758(5)
C26 S27 1.764(5)
S27 C28 1.733(6)
C28 C29 1.301(8)
C28 H28A 0.9300
C29 S30 1.753(6)
C29 H29A 0.9300
C31 C32 1.458(13)
C31 H31A 0.9600
C31 H31B 0.9600
C31 H31C 0.9600
C32 N33 1.093(11)

loop_
_geom_hbond_atom_site_label_D
_geom_hbond_atom_site_label_H
_geom_hbond_atom_site_label_A
_geom_hbond_distance_DH
_geom_hbond_distance_HA
_geom_hbond_distance_DA
_geom_hbond_angle_DHA
_geom_hbond_site_symmetry_A
C1 H1A N12 0.93 2.56 3.361(8) 144.0 .
C6 H6A O20 0.93 2.58 3.373(7) 143.7 3_656
C8 H8A N14 0.93 2.61 3.405(8) 144.1 .

loop_
_geom_torsion_atom_site_label_1
_geom_torsion_atom_site_label_2
_geom_torsion_atom_site_label_3
_geom_torsion_atom_site_label_4
_geom_torsion
C9A C1 C2 C3 -2.5(8)
C9A C1 C2 N15 177.2(5)
C1 C2 C3 C4 3.1(8)
N15 C2 C3 C4 -176.6(5)
C2 C3 C4 C4A -0.6(8)
C3 C4 C4A C9A -2.3(8)
C3 C4 C4A C4B 178.6(5)
C4 C4A C4B C5 -3.9(9)
C9A C4A C4B C5 176.9(5)
C4 C4A C4B C8A 179.3(5)
C9A C4A C4B C8A 0.2(5)
C8A C4B C5 C6 -2.8(8)
C4A C4B C5 C6 -179.2(5)
C4B C5 C6 C7 0.0(8)
C5 C6 C7 C8 0.3(8)
C5 C6 C7 N18 -176.7(5)
C6 C7 C8 C8A 2.1(8)
N18 C7 C8 C8A 179.2(5)
C7 C8 C8A C4B -4.8(7)
C7 C8 C8A C9 178.7(5)
C5 C4B C8A C8 5.3(8)
C4A C4B C8A C8 -177.6(4)
C5 C4B C8A C9 -177.5(5)
C4A C4B C8A C9 -0.4(6)
C8 C8A C9 C10 -3.5(9)
C4B C8A C9 C10 179.7(5)
C8 C8A C9 C9A 177.3(5)
C4B C8A C9 C9A 0.5(5)
C2 C1 C9A C4A -0.5(7)
C2 C1 C9A C9 -177.9(5)
C4 C4A C9A C1 2.9(7)
C4B C4A C9A C1 -177.9(4)
C4 C4A C9A C9 -179.1(5)
C4B C4A C9A C9 0.1(5)
C10 C9 C9A C1 -2.0(9)
C8A C9 C9A C1 177.3(5)
C10 C9 C9A C4A -179.6(5)
C8A C9 C9A C4A -0.4(5)
C9A C9 C10 C11 -6.4(8)
C8A C9 C10 C11 174.5(5)
C9A C9 C10 C13 177.3(5)
C8A C9 C10 C13 -1.8(9)
C3 C2 N15 O17 8.6(9)
C1 C2 N15 O17 -171.1(6)
C3 C2 N15 O16 -170.6(6)
C1 C2 N15 O16 9.7(9)
C8 C7 N18 O19 -16.6(8)
C6 C7 N18 O19 160.5(6)
C8 C7 N18 O20 162.5(6)
C6 C7 N18 O20 -20.3(8)
C25 S21 C22 C23 0.3(5)
S21 C22 C23 S24 -0.6(7)
C22 C23 S24 C25 0.5(5)
C23 S24 C25 C26 -178.4(5)
C23 S24 C25 S21 -0.3(3)
C22 S21 C25 C26 178.2(5)
C22 S21 C25 S24 0.1(3)
S24 C25 C26 S30 -179.5(3)
S21 C25 C26 S30 2.5(7)
S24 C25 C26 S27 0.1(7)
S21 C25 C26 S27 -177.8(3)
C25 C26 S27 C28 -179.1(5)
S30 C26 S27 C28 0.5(3)
C26 S27 C28 C29 -0.3(5)
S27 C28 C29 S30 -0.1(7)
C28 C29 S30 C26 0.4(5)
C25 C26 S30 C29 179.1(5)
S27 C26 S30 C29 -0.6(3)
